data_1560493
loop_
_publ_author_name
'Petrus, Rafa\/l'
'Utko, J\'ozef'
'Gni\/lka, Rados\/law'
'Fleszar, Mariusz G.'
'Lis, Tadeusz'
'Sobota, Piotr'

_publ_section_title
;
 Solvothermal Alcoholysis Method for Recycling High-Consistency Silicone
 Rubber Waste
;
_journal_issue 5
_journal_name_full Macromolecules
_journal_page_first 2449
_journal_page_last 2465
_journal_paper_doi 10.1021/acs.macromol.0c02773
_journal_volume 54
_journal_year 2021
_chemical_formula_moiety 'C64 H74 K2 Mg2 O22'
_chemical_formula_sum 'C64 H74 K2 Mg2 O22'
_chemical_formula_weight 1322.05
_space_group_crystal_system tetragonal
_space_group_IT_number 86
_space_group_name_Hall '-P 4bc'
_space_group_name_H-M_alt 'P 42/n :2'
_atom_sites_solution_hydrogens geom
_atom_sites_solution_primary direct
_audit_creation_method SHELXL-2014/7
_cell_angle_alpha 90
_cell_angle_beta 90
_cell_angle_gamma 90
_cell_formula_units_Z 4
_cell_length_a 17.645(3)
_cell_length_b 17.645(2)
_cell_length_c 20.477(3)
_cell_measurement_reflns_used 8251
_cell_measurement_temperature 100(2)
_cell_measurement_theta_max 73.81
_cell_measurement_theta_min 3.29
_cell_volume 6375.4(16)
_computing_cell_refinement 'CrysAlis PRO (Agilent, 2011)'
_computing_data_collection 'CrysAlis PRO (Agilent, 2011)'
_computing_data_reduction 'CrysAlis PRO (Agilent, 2011)'
_computing_molecular_graphics 'DIAMOND  (Brandenburg, 2007)'
_computing_publication_material 'SHELXL-2014/7 (Sheldrick, 2014)'
_computing_structure_refinement 'SHELXL-2014/7 (Sheldrick, 2014)'
_computing_structure_solution 'SHELXS-2014/7 (Sheldrick, 2014)'
_diffrn_ambient_temperature 100(2)
_diffrn_measured_fraction_theta_full 1.000
_diffrn_measured_fraction_theta_max 0.994
_diffrn_measurement_device_type 'SuperNova, Dual, Cu at zero, Atlas'
_diffrn_measurement_method \w
_diffrn_radiation_monochromator mirror
_diffrn_radiation_source 'SuperNova (Cu) X-ray Source'
_diffrn_radiation_type CuK\a
_diffrn_radiation_wavelength 1.54178
_diffrn_reflns_av_R_equivalents 0.0255
_diffrn_reflns_av_unetI/netI 0.0278
_diffrn_reflns_Laue_measured_fraction_full 1.000
_diffrn_reflns_Laue_measured_fraction_max 0.994
_diffrn_reflns_limit_h_max 11
_diffrn_reflns_limit_h_min -21
_diffrn_reflns_limit_k_max 21
_diffrn_reflns_limit_k_min -20
_diffrn_reflns_limit_l_max 22
_diffrn_reflns_limit_l_min -24
_diffrn_reflns_number 13626
_diffrn_reflns_point_group_measured_fraction_full 1.000
_diffrn_reflns_point_group_measured_fraction_max 0.994
_diffrn_reflns_theta_full 68.000
_diffrn_reflns_theta_max 70.978
_diffrn_reflns_theta_min 3.306
_exptl_absorpt_coefficient_mu 2.165
_exptl_absorpt_correction_T_max 0.539
_exptl_absorpt_correction_T_min 0.440
_exptl_absorpt_correction_type analytical
_exptl_absorpt_process_details
;
Analytical numeric absorption correction using a multifaceted crystal
model based on expressions derived by R.C. Clark & J.S. Reid.
(Clark, R. C. & Reid, J. S. (1995). Acta Cryst. A51, 887-897)
;
_exptl_crystal_colour colourless
_exptl_crystal_density_diffrn 1.377
_exptl_crystal_description plates
_exptl_crystal_F_000 2784
_exptl_crystal_size_max 0.610
_exptl_crystal_size_mid 0.510
_exptl_crystal_size_min 0.440
_refine_diff_density_max 0.719
_refine_diff_density_min -0.388
_refine_diff_density_rms 0.058
_refine_ls_extinction_method none
_refine_ls_goodness_of_fit_ref 1.063
_refine_ls_hydrogen_treatment constr
_refine_ls_matrix_type full
_refine_ls_number_parameters 456
_refine_ls_number_reflns 6130
_refine_ls_number_restraints 0
_refine_ls_restrained_S_all 1.063
_refine_ls_R_factor_all 0.0437
_refine_ls_R_factor_gt 0.0403
_refine_ls_shift/su_max 0.001
_refine_ls_shift/su_mean 0.000
_refine_ls_structure_factor_coef Fsqd
_refine_ls_weighting_details 'w=1/[\s^2^(Fo^2^)+(0.0526P)^2^+3.4651P] where P=(Fo^2^+2Fc^2^)/3'
_refine_ls_weighting_scheme calc
_refine_ls_wR_factor_gt 0.1025
_refine_ls_wR_factor_ref 0.1048
_reflns_Friedel_coverage 0.000
_reflns_number_gt 5607
_reflns_number_total 6130
_reflns_threshold_expression 'I > 2\s(I)'
_cod_data_source_file ma0c02773_si_002.cif
_cod_data_source_block 9
_cod_original_cell_volume 6375(2)
_cod_original_sg_symbol_H-M 'P 42/n'
_cod_database_code 1560493
_shelx_shelxl_version_number 2014/7
_shelx_space_group_comment
;
The symmetry employed for this shelxl refinement is uniquely defined
by the following loop, which should always be used as a source of
symmetry information in preference to the above space-group names.
They are only intended as comments.
;
_shelx_estimated_absorpt_t_min 0.352
_shelx_estimated_absorpt_t_max 0.449

loop_
_space_group_symop_operation_xyz
'x, y, z'
'-x+1/2, -y+1/2, z'
'-y, x+1/2, z+1/2'
'y+1/2, -x, z+1/2'
'-x, -y, -z'
'x-1/2, y-1/2, -z'
'y, -x-1/2, -z-1/2'
'-y-1/2, x, -z-1/2'

loop_
_atom_site_label
_atom_site_type_symbol
_atom_site_fract_x
_atom_site_fract_y
_atom_site_fract_z
_atom_site_U_iso_or_equiv
_atom_site_adp_type
_atom_site_occupancy
_atom_site_site_symmetry_order
_atom_site_calc_flag
_atom_site_refinement_flags_posn
_atom_site_refinement_flags_adp
_atom_site_refinement_flags_occupancy
_atom_site_disorder_assembly
_atom_site_disorder_group
Mg1 Mg 0.39000(3) 0.45449(3) 0.61789(3) 0.01780(13) Uani 1 1 d . . . . .
K1 K 0.45866(2) 0.41981(2) 0.44657(2) 0.02223(11) Uani 1 1 d . . . . .
O1 O 0.33572(7) 0.43743(7) 0.53180(6) 0.0226(3) Uani 1 1 d . . . . .
C1 C 0.27386(10) 0.46939(9) 0.51172(9) 0.0204(3) Uani 1 1 d . . . . .
C2 C 0.25414(11) 0.46542(11) 0.44413(9) 0.0264(4) Uani 1 1 d . . . . .
H2 H 0.2847 0.4360 0.4156 0.032 Uiso 1 1 calc R U . . .
C3 C 0.19239(11) 0.50287(11) 0.41915(10) 0.0311(4) Uani 1 1 d . . . . .
H3 H 0.1815 0.4992 0.3738 0.037 Uiso 1 1 calc R U . . .
C4 C 0.14534(11) 0.54617(11) 0.45920(10) 0.0316(4) Uani 1 1 d . . . . .
H4 H 0.1037 0.5732 0.4413 0.038 Uiso 1 1 calc R U . . .
C5 C 0.16020(10) 0.54910(10) 0.52503(10) 0.0259(4) Uani 1 1 d . . . . .
H5 H 0.1278 0.5777 0.5527 0.031 Uiso 1 1 calc R U . . .
C6 C 0.22288(10) 0.51021(9) 0.55240(9) 0.0199(3) Uani 1 1 d . . . . .
C7 C 0.23316(9) 0.51020(9) 0.62307(9) 0.0186(3) Uani 1 1 d . . . . .
O2 O 0.28055(7) 0.47352(7) 0.65383(6) 0.0212(3) Uani 1 1 d . . . . .
O3 O 0.18322(7) 0.55391(7) 0.65485(6) 0.0230(3) Uani 1 1 d . . . . .
C8 C 0.19034(10) 0.55469(11) 0.72504(9) 0.0267(4) Uani 1 1 d . . . . .
H8A H 0.1804 0.5038 0.7422 0.040 Uiso 1 1 calc R U . . .
H8B H 0.1537 0.5905 0.7435 0.040 Uiso 1 1 calc R U . . .
H8C H 0.2418 0.5703 0.7371 0.040 Uiso 1 1 calc R U . . .
O4 O 0.49115(7) 0.43265(6) 0.57811(6) 0.0198(2) Uani 1 1 d . . . . .
C9 C 0.53631(9) 0.37464(9) 0.58317(8) 0.0166(3) Uani 1 1 d . . . . .
C10 C 0.60962(10) 0.37888(10) 0.55417(8) 0.0204(3) Uani 1 1 d . . . . .
H10 H 0.6234 0.4234 0.5309 0.024 Uiso 1 1 calc R U . . .
C11 C 0.66084(10) 0.32070(11) 0.55878(9) 0.0246(4) Uani 1 1 d . . . . .
H11 H 0.7095 0.3259 0.5394 0.030 Uiso 1 1 calc R U . . .
C12 C 0.64224(10) 0.25368(11) 0.59166(10) 0.0276(4) Uani 1 1 d . . . . .
H12 H 0.6782 0.2138 0.5953 0.033 Uiso 1 1 calc R U . . .
C13 C 0.57143(10) 0.24627(10) 0.61848(9) 0.0232(4) Uani 1 1 d . . . . .
H13 H 0.5583 0.2004 0.6400 0.028 Uiso 1 1 calc R U . . .
C14 C 0.51735(9) 0.30552(9) 0.61485(8) 0.0169(3) Uani 1 1 d . . . . .
C15 C 0.44234(9) 0.29461(9) 0.64345(8) 0.0170(3) Uani 1 1 d . . . . .
O5 O 0.39142(6) 0.34152(6) 0.64701(6) 0.0194(2) Uani 1 1 d . . . . .
O6 O 0.43231(7) 0.22417(6) 0.66757(6) 0.0222(3) Uani 1 1 d . . . . .
C16 C 0.36101(10) 0.20863(10) 0.69908(10) 0.0287(4) Uani 1 1 d . . . . .
H16A H 0.3500 0.2487 0.7308 0.043 Uiso 1 1 calc R U . . .
H16B H 0.3639 0.1597 0.7216 0.043 Uiso 1 1 calc R U . . .
H16C H 0.3206 0.2069 0.6662 0.043 Uiso 1 1 calc R U . . .
O7 O 0.40418(7) 0.56658(7) 0.60834(6) 0.0226(3) Uani 1 1 d . . . . .
C17 C 0.38858(9) 0.61858(9) 0.65090(9) 0.0198(3) Uani 1 1 d . . . . .
C18 C 0.36308(11) 0.69105(10) 0.62950(10) 0.0283(4) Uani 1 1 d . . . . .
H18 H 0.3587 0.7005 0.5840 0.034 Uiso 1 1 calc R U . . .
C19 C 0.34474(12) 0.74751(11) 0.67248(11) 0.0328(4) Uani 1 1 d . . . . .
H19 H 0.3272 0.7948 0.6562 0.039 Uiso 1 1 calc R U . . .
C20 C 0.35137(11) 0.73681(10) 0.74019(10) 0.0298(4) Uani 1 1 d . . . . .
H20 H 0.3380 0.7761 0.7697 0.036 Uiso 1 1 calc R U . . .
C21 C 0.37753(10) 0.66868(10) 0.76287(9) 0.0229(4) Uani 1 1 d . . . . .
H21 H 0.3834 0.6614 0.8086 0.028 Uiso 1 1 calc R U . . .
C22 C 0.39600(9) 0.60890(9) 0.71977(9) 0.0185(3) Uani 1 1 d . . . . .
C23 C 0.42253(9) 0.53671(9) 0.74603(8) 0.0184(3) Uani 1 1 d . . . . .
O8 O 0.42816(7) 0.47645(6) 0.71648(6) 0.0199(2) Uani 1 1 d . . . . .
O9 O 0.44231(7) 0.54208(7) 0.80968(6) 0.0246(3) Uani 1 1 d . . . . .
C24 C 0.46924(11) 0.47385(11) 0.84031(9) 0.0277(4) Uani 1 1 d . . . . .
H24A H 0.4284 0.4363 0.8414 0.042 Uiso 1 1 calc R U . . .
H24B H 0.4856 0.4852 0.8850 0.042 Uiso 1 1 calc R U . . .
H24C H 0.5121 0.4536 0.8154 0.042 Uiso 1 1 calc R U . . .
O10A O 0.42785(10) 0.26837(9) 0.43391(10) 0.0497(4) Uani 1 1 d . . . . .
C25A C 0.4691(4) 0.2088(7) 0.4567(5) 0.0409(19) Uani 0.653(10) 1 d . . P A 1
H25A H 0.5144 0.2275 0.4802 0.049 Uiso 0.653(10) 1 calc R U P A 1
H25B H 0.4863 0.1769 0.4197 0.049 Uiso 0.653(10) 1 calc R U P A 1
C26A C 0.4194(4) 0.1616(4) 0.5031(4) 0.0441(19) Uani 0.653(10) 1 d . . P A 1
H26A H 0.4080 0.1113 0.4842 0.053 Uiso 0.653(10) 1 calc R U P A 1
H26B H 0.4445 0.1547 0.5459 0.053 Uiso 0.653(10) 1 calc R U P A 1
C27A C 0.3476(3) 0.2094(3) 0.5097(2) 0.0398(12) Uani 0.653(10) 1 d . . P A 1
H27A H 0.3022 0.1772 0.5156 0.048 Uiso 0.653(10) 1 calc R U P A 1
H27B H 0.3514 0.2455 0.5465 0.048 Uiso 0.653(10) 1 calc R U P A 1
C28A C 0.3460(4) 0.2500(4) 0.4446(3) 0.0375(12) Uani 0.653(10) 1 d . . P A 1
H28A H 0.3262 0.2168 0.4096 0.045 Uiso 0.653(10) 1 calc R U P A 1
H28B H 0.3148 0.2966 0.4469 0.045 Uiso 0.653(10) 1 calc R U P A 1
C25B C 0.4939(7) 0.2106(11) 0.4504(10) 0.031(3) Uani 0.347(10) 1 d . . P A 2
H25C H 0.5269 0.2015 0.4121 0.037 Uiso 0.347(10) 1 calc R U P A 2
H25D H 0.5252 0.2285 0.4875 0.037 Uiso 0.347(10) 1 calc R U P A 2
C26B C 0.4498(5) 0.1422(4) 0.4678(5) 0.038(2) Uani 0.347(10) 1 d . . P A 2
H26C H 0.4801 0.1069 0.4948 0.045 Uiso 0.347(10) 1 calc R U P A 2
H26D H 0.4319 0.1152 0.4283 0.045 Uiso 0.347(10) 1 calc R U P A 2
C27B C 0.3845(8) 0.1744(7) 0.5059(6) 0.042(4) Uani 0.347(10) 1 d . . P A 2
H27C H 0.3411 0.1389 0.5069 0.051 Uiso 0.347(10) 1 calc R U P A 2
H27D H 0.3996 0.1868 0.5512 0.051 Uiso 0.347(10) 1 calc R U P A 2
C28B C 0.3659(7) 0.2437(7) 0.4685(8) 0.051(3) Uani 0.347(10) 1 d . . P A 2
H28C H 0.3238 0.2329 0.4379 0.061 Uiso 0.347(10) 1 calc R U P A 2
H28D H 0.3491 0.2840 0.4988 0.061 Uiso 0.347(10) 1 calc R U P A 2
O11 O 0.38865(11) 0.42520(9) 0.33027(7) 0.0469(4) Uani 1 1 d . . . . .
C29 C 0.37079(13) 0.49399(13) 0.29655(11) 0.0372(5) Uani 1 1 d . . . . .
H29A H 0.4174 0.5240 0.2889 0.045 Uiso 1 1 calc R U . . .
H29B H 0.3351 0.5249 0.3226 0.045 Uiso 1 1 calc R U . . .
C30 C 0.33533(17) 0.47199(18) 0.23289(14) 0.0596(7) Uani 1 1 d . . . . .
H30A H 0.2794 0.4747 0.2354 0.071 Uiso 1 1 calc R U . . .
H30B H 0.3531 0.5052 0.1971 0.071 Uiso 1 1 calc R U . . .
C31 C 0.36087(18) 0.39378(19) 0.22315(14) 0.0661(8) Uani 1 1 d . . . . .
H31A H 0.4124 0.3920 0.2041 0.079 Uiso 1 1 calc R U . B 1
H31B H 0.3255 0.3652 0.1948 0.079 Uiso 1 1 calc R U . B 1
C32A C 0.3602(8) 0.3639(3) 0.2920(3) 0.0467(18) Uani 0.65(2) 1 d . . P C 1
H32A H 0.3081 0.3502 0.3057 0.056 Uiso 0.65(2) 1 calc R U P C 1
H32B H 0.3932 0.3188 0.2961 0.056 Uiso 0.65(2) 1 calc R U P C 1
C32B C 0.3951(11) 0.3595(6) 0.2875(6) 0.039(3) Uani 0.35(2) 1 d . . P C 2
H32C H 0.3649 0.3161 0.3037 0.047 Uiso 0.35(2) 1 calc R U P C 2
H32D H 0.4485 0.3437 0.2816 0.047 Uiso 0.35(2) 1 calc R U P C 2

loop_
_atom_site_aniso_label
_atom_site_aniso_U_11
_atom_site_aniso_U_22
_atom_site_aniso_U_33
_atom_site_aniso_U_23
_atom_site_aniso_U_13
_atom_site_aniso_U_12
Mg1 0.0179(3) 0.0148(3) 0.0208(3) 0.0010(2) 0.0017(2) 0.0056(2)
K1 0.0266(2) 0.01750(18) 0.0226(2) 0.00049(14) 0.00352(15) 0.00190(13)
O1 0.0233(6) 0.0211(6) 0.0233(6) -0.0005(5) -0.0001(5) 0.0049(5)
C1 0.0222(8) 0.0144(7) 0.0246(9) 0.0035(6) -0.0030(7) -0.0036(6)
C2 0.0303(10) 0.0243(9) 0.0248(9) 0.0025(7) -0.0017(7) -0.0055(7)
C3 0.0339(10) 0.0318(10) 0.0276(9) 0.0091(8) -0.0102(8) -0.0106(8)
C4 0.0266(9) 0.0285(10) 0.0397(11) 0.0133(9) -0.0137(8) -0.0050(8)
C5 0.0203(8) 0.0214(8) 0.0359(10) 0.0046(8) -0.0046(8) 0.0000(7)
C6 0.0188(8) 0.0146(7) 0.0264(9) 0.0037(7) -0.0032(7) -0.0010(6)
C7 0.0147(7) 0.0132(7) 0.0278(9) 0.0008(7) 0.0003(7) 0.0002(6)
O2 0.0189(6) 0.0216(6) 0.0230(6) 0.0014(5) -0.0003(5) 0.0067(5)
O3 0.0179(6) 0.0218(6) 0.0292(7) -0.0006(5) 0.0011(5) 0.0061(5)
C8 0.0223(9) 0.0295(9) 0.0283(9) -0.0056(8) 0.0012(7) 0.0060(7)
O4 0.0205(6) 0.0138(5) 0.0251(6) 0.0030(5) 0.0041(5) 0.0053(4)
C9 0.0168(7) 0.0150(7) 0.0179(8) -0.0020(6) -0.0013(6) 0.0024(6)
C10 0.0185(8) 0.0186(8) 0.0241(9) 0.0022(7) 0.0024(7) -0.0008(6)
C11 0.0152(8) 0.0277(9) 0.0309(9) 0.0031(8) 0.0038(7) 0.0028(7)
C12 0.0185(8) 0.0262(9) 0.0381(11) 0.0068(8) 0.0036(8) 0.0095(7)
C13 0.0218(8) 0.0177(8) 0.0299(9) 0.0054(7) 0.0028(7) 0.0047(7)
C14 0.0148(7) 0.0156(7) 0.0203(8) -0.0002(6) 0.0013(6) 0.0026(6)
C15 0.0194(8) 0.0128(7) 0.0188(8) -0.0009(6) -0.0010(6) 0.0003(6)
O5 0.0168(5) 0.0152(5) 0.0262(6) 0.0007(5) 0.0035(5) 0.0042(4)
O6 0.0196(6) 0.0142(5) 0.0328(7) 0.0044(5) 0.0083(5) 0.0017(4)
C16 0.0234(9) 0.0199(8) 0.0428(11) 0.0052(8) 0.0138(8) 0.0006(7)
O7 0.0284(6) 0.0157(6) 0.0237(6) 0.0006(5) 0.0044(5) 0.0066(5)
C17 0.0161(8) 0.0162(8) 0.0270(9) -0.0007(7) 0.0034(7) 0.0019(6)
C18 0.0348(10) 0.0194(9) 0.0308(10) 0.0019(8) 0.0000(8) 0.0063(7)
C19 0.0404(11) 0.0174(9) 0.0405(11) -0.0009(8) -0.0024(9) 0.0087(8)
C20 0.0349(10) 0.0183(8) 0.0362(11) -0.0080(8) 0.0008(9) 0.0043(7)
C21 0.0203(8) 0.0209(8) 0.0276(9) -0.0051(7) 0.0013(7) -0.0020(6)
C22 0.0141(7) 0.0155(7) 0.0258(9) -0.0014(7) 0.0018(6) 0.0010(6)
C23 0.0123(7) 0.0208(8) 0.0222(8) 0.0002(7) 0.0007(6) 0.0003(6)
O8 0.0189(6) 0.0162(5) 0.0246(6) -0.0003(5) -0.0001(5) 0.0042(4)
O9 0.0264(6) 0.0223(6) 0.0250(6) -0.0024(5) -0.0051(5) 0.0040(5)
C24 0.0291(9) 0.0265(9) 0.0275(9) 0.0024(8) -0.0052(8) 0.0042(7)
O10A 0.0544(10) 0.0257(8) 0.0691(11) 0.0118(8) 0.0174(9) 0.0015(7)
C25A 0.046(5) 0.038(3) 0.039(3) -0.009(2) -0.008(4) 0.014(4)
C26A 0.064(4) 0.020(2) 0.048(4) 0.002(2) -0.012(4) -0.004(3)
C27A 0.049(3) 0.033(2) 0.038(2) 0.0003(19) -0.0052(19) -0.015(2)
C28A 0.040(3) 0.027(2) 0.046(3) 0.0039(19) -0.002(2) -0.008(2)
C25B 0.026(6) 0.027(4) 0.040(5) -0.005(3) -0.004(5) 0.002(5)
C26B 0.045(4) 0.021(3) 0.046(5) 0.002(3) -0.004(4) -0.005(3)
C27B 0.055(8) 0.034(8) 0.038(5) -0.012(5) 0.015(7) -0.023(7)
C28B 0.032(6) 0.038(5) 0.084(11) -0.009(7) 0.006(6) 0.002(4)
O11 0.0780(12) 0.0324(8) 0.0303(8) -0.0008(6) -0.0113(8) 0.0079(8)
C29 0.0384(11) 0.0374(11) 0.0357(11) 0.0084(9) 0.0000(9) 0.0036(9)
C30 0.0579(17) 0.0693(18) 0.0515(16) 0.0044(14) -0.0193(13) -0.0037(14)
C31 0.0612(17) 0.087(2) 0.0500(16) -0.0276(16) -0.0152(14) 0.0116(16)
C32A 0.058(5) 0.034(2) 0.047(3) -0.0070(18) -0.001(3) 0.005(3)
C32B 0.042(6) 0.032(4) 0.044(4) -0.011(3) 0.002(5) -0.013(5)

loop_
_atom_type_symbol
_atom_type_description
_atom_type_scat_dispersion_real
_atom_type_scat_dispersion_imag
_atom_type_scat_source
C C 0.0181 0.0091 'International Tables Vol C Tables 4.2.6.8 and 6.1.1.4'
H H 0.0000 0.0000 'International Tables Vol C Tables 4.2.6.8 and 6.1.1.4'
O O 0.0492 0.0322 'International Tables Vol C Tables 4.2.6.8 and 6.1.1.4'
Mg Mg 0.1719 0.1771 'International Tables Vol C Tables 4.2.6.8 and 6.1.1.4'
K K 0.3868 1.0657 'International Tables Vol C Tables 4.2.6.8 and 6.1.1.4'

loop_
_geom_angle_atom_site_label_1
_geom_angle_atom_site_label_2
_geom_angle_atom_site_label_3
_geom_angle
_geom_angle_site_symmetry_1
_geom_angle_site_symmetry_3
_geom_angle_publ_flag
O4 Mg1 O7 92.23(5) . . ?
O4 Mg1 O1 92.22(6) . . ?
O7 Mg1 O1 96.93(5) . . ?
O4 Mg1 O5 85.49(5) . . ?
O7 Mg1 O5 166.49(6) . . ?
O1 Mg1 O5 96.46(5) . . ?
O4 Mg1 O2 175.92(6) . . ?
O7 Mg1 O2 89.50(5) . . ?
O1 Mg1 O2 83.90(5) . . ?
O5 Mg1 O2 93.67(5) . . ?
O4 Mg1 O8 97.86(5) . . ?
O7 Mg1 O8 82.84(5) . . ?
O1 Mg1 O8 169.91(5) . . ?
O5 Mg1 O8 84.28(5) . . ?
O2 Mg1 O8 86.01(5) . . ?
O7 K1 O11 92.30(5) 5_666 . ?
O7 K1 O10A 103.12(5) 5_666 . ?
O11 K1 O10A 81.91(6) . . ?
O7 K1 O4 102.37(4) 5_666 . ?
O11 K1 O4 163.20(5) . . ?
O10A K1 O4 102.33(5) . . ?
O7 K1 O4 63.55(3) 5_666 5_666 ?
O11 K1 O4 87.27(4) . 5_666 ?
O10A K1 O4 162.57(5) . 5_666 ?
O4 K1 O4 91.95(4) . 5_666 ?
O7 K1 O1 161.97(4) 5_666 . ?
O11 K1 O1 101.09(5) . . ?
O10A K1 O1 90.78(4) . . ?
O4 K1 O1 62.89(4) . . ?
O4 K1 O1 104.75(4) 5_666 . ?
C1 O1 Mg1 127.51(11) . . ?
C1 O1 K1 120.20(11) . . ?
Mg1 O1 K1 101.09(5) . . ?
O1 C1 C6 124.58(16) . . ?
O1 C1 C2 119.43(16) . . ?
C6 C1 C2 115.98(16) . . ?
C3 C2 C1 122.05(18) . . ?
C3 C2 H2 119.0 . . ?
C1 C2 H2 119.0 . . ?
C2 C3 C4 121.12(18) . . ?
C2 C3 H3 119.4 . . ?
C4 C3 H3 119.4 . . ?
C5 C4 C3 118.93(18) . . ?
C5 C4 H4 120.5 . . ?
C3 C4 H4 120.5 . . ?
C4 C5 C6 121.25(18) . . ?
C4 C5 H5 119.4 . . ?
C6 C5 H5 119.4 . . ?
C5 C6 C1 120.49(16) . . ?
C5 C6 C7 119.32(16) . . ?
C1 C6 C7 120.16(15) . . ?
O2 C7 O3 120.07(16) . . ?
O2 C7 C6 126.32(15) . . ?
O3 C7 C6 113.58(14) . . ?
C7 O2 Mg1 122.09(11) . . ?
C7 O3 C8 115.60(13) . . ?
O3 C8 H8A 109.5 . . ?
O3 C8 H8B 109.5 . . ?
H8A C8 H8B 109.5 . . ?
O3 C8 H8C 109.5 . . ?
H8A C8 H8C 109.5 . . ?
H8B C8 H8C 109.5 . . ?
C9 O4 Mg1 131.74(11) . . ?
C9 O4 K1 98.06(9) . . ?
Mg1 O4 K1 103.16(5) . . ?
C9 O4 K1 123.56(10) . 5_666 ?
Mg1 O4 K1 100.19(4) . 5_666 ?
K1 O4 K1 88.05(4) . 5_666 ?
O4 C9 C14 124.55(15) . . ?
O4 C9 C10 118.76(15) . . ?
C14 C9 C10 116.67(14) . . ?
C11 C10 C9 122.03(16) . . ?
C11 C10 K1 133.89(13) . . ?
C9 C10 K1 65.55(9) . . ?
C11 C10 H10 119.0 . . ?
C9 C10 H10 119.0 . . ?
C10 C11 C12 120.73(16) . . ?
C10 C11 H11 119.6 . . ?
C12 C11 H11 119.6 . . ?
C13 C12 C11 119.14(16) . . ?
C13 C12 H12 120.4 . . ?
C11 C12 H12 120.4 . . ?
C12 C13 C14 121.48(16) . . ?
C12 C13 H13 119.3 . . ?
C14 C13 H13 119.3 . . ?
C13 C14 C9 119.89(15) . . ?
C13 C14 C15 119.47(15) . . ?
C9 C14 C15 120.64(14) . . ?
O5 C15 O6 120.33(15) . . ?
O5 C15 C14 126.88(15) . . ?
O6 C15 C14 112.79(13) . . ?
C15 O5 Mg1 129.77(11) . . ?
C15 O6 C16 117.00(13) . . ?
O6 C16 H16A 109.5 . . ?
O6 C16 H16B 109.5 . . ?
H16A C16 H16B 109.5 . . ?
O6 C16 H16C 109.5 . . ?
H16A C16 H16C 109.5 . . ?
H16B C16 H16C 109.5 . . ?
C17 O7 Mg1 127.40(11) . . ?
C17 O7 K1 114.26(10) . 5_666 ?
Mg1 O7 K1 104.02(5) . 5_666 ?
O7 C17 C18 119.75(16) . . ?
O7 C17 C22 124.11(15) . . ?
C18 C17 C22 116.13(16) . . ?
O7 C17 K1 45.56(8) . 5_666 ?
C18 C17 K1 104.31(12) . 5_666 ?
C22 C17 K1 118.72(11) . 5_666 ?
C19 C18 C17 122.03(18) . . ?
C19 C18 H18 119.0 . . ?
C17 C18 H18 119.0 . . ?
C18 C19 C20 121.17(18) . . ?
C18 C19 H19 119.4 . . ?
C20 C19 H19 119.4 . . ?
C21 C20 C19 118.76(17) . . ?
C21 C20 H20 120.6 . . ?
C19 C20 H20 120.6 . . ?
C20 C21 C22 121.42(17) . . ?
C20 C21 H21 119.3 . . ?
C22 C21 H21 119.3 . . ?
C21 C22 C17 120.45(15) . . ?
C21 C22 C23 119.67(16) . . ?
C17 C22 C23 119.88(15) . . ?
O8 C23 O9 120.98(15) . . ?
O8 C23 C22 126.89(16) . . ?
O9 C23 C22 112.13(14) . . ?
C23 O8 Mg1 126.15(11) . . ?
C23 O9 C24 116.55(14) . . ?
O9 C24 H24A 109.5 . . ?
O9 C24 H24B 109.5 . . ?
H24A C24 H24B 109.5 . . ?
O9 C24 H24C 109.5 . . ?
H24A C24 H24C 109.5 . . ?
H24B C24 H24C 109.5 . . ?
C25A O10A C28A 107.4(4) . . ?
C28B O10A C25B 105.8(8) . . ?
C25A O10A K1 128.0(4) . . ?
C28B O10A K1 114.8(5) . . ?
C28A O10A K1 112.9(3) . . ?
C25B O10A K1 117.5(6) . . ?
O10A C25A C26A 109.0(5) . . ?
O10A C25A H25A 109.9 . . ?
C26A C25A H25A 109.9 . . ?
O10A C25A H25B 109.9 . . ?
C26A C25A H25B 109.9 . . ?
H25A C25A H25B 108.3 . . ?
C27A C26A C25A 103.2(5) . . ?
C27A C26A H26A 111.1 . . ?
C25A C26A H26A 111.1 . . ?
C27A C26A H26B 111.1 . . ?
C25A C26A H26B 111.1 . . ?
H26A C26A H26B 109.1 . . ?
C28A C27A C26A 101.5(5) . . ?
C28A C27A H27A 111.5 . . ?
C26A C27A H27A 111.5 . . ?
C28A C27A H27B 111.5 . . ?
C26A C27A H27B 111.5 . . ?
H27A C27A H27B 109.3 . . ?
O10A C28A C27A 102.3(4) . . ?
O10A C28A H28A 111.3 . . ?
C27A C28A H28A 111.3 . . ?
O10A C28A H28B 111.3 . . ?
C27A C28A H28B 111.3 . . ?
H28A C28A H28B 109.2 . . ?
C26B C25B O10A 100.9(7) . . ?
C26B C25B H25C 111.6 . . ?
O10A C25B H25C 111.6 . . ?
C26B C25B H25D 111.6 . . ?
O10A C25B H25D 111.6 . . ?
H25C C25B H25D 109.4 . . ?
C25B C26B C27B 102.7(8) . . ?
C25B C26B H26C 111.2 . . ?
C27B C26B H26C 111.2 . . ?
C25B C26B H26D 111.2 . . ?
C27B C26B H26D 111.2 . . ?
H26C C26B H26D 109.1 . . ?
C28B C27B C26B 102.3(9) . . ?
C28B C27B H27C 111.3 . . ?
C26B C27B H27C 111.3 . . ?
C28B C27B H27D 111.3 . . ?
C26B C27B H27D 111.3 . . ?
H27C C27B H27D 109.2 . . ?
O10A C28B C27B 110.7(8) . . ?
O10A C28B H28C 109.5 . . ?
C27B C28B H28C 109.5 . . ?
O10A C28B H28D 109.5 . . ?
C27B C28B H28D 109.5 . . ?
H28C C28B H28D 108.1 . . ?
C32A O11 C29 107.5(3) . . ?
C29 O11 C32B 113.7(5) . . ?
C32A O11 K1 128.5(3) . . ?
C29 O11 K1 124.00(13) . . ?
C32B O11 K1 118.0(6) . . ?
O11 C29 C30 107.0(2) . . ?
O11 C29 H29A 110.3 . . ?
C30 C29 H29A 110.3 . . ?
O11 C29 H29B 110.3 . . ?
C30 C29 H29B 110.3 . . ?
H29A C29 H29B 108.6 . . ?
C31 C30 C29 103.5(2) . . ?
C31 C30 H30A 111.1 . . ?
C29 C30 H30A 111.1 . . ?
C31 C30 H30B 111.1 . . ?
C29 C30 H30B 111.1 . . ?
H30A C30 H30B 109.0 . . ?
C30 C31 C32A 101.5(3) . . ?
C30 C31 C32B 111.5(5) . . ?
C30 C31 H31A 111.5 . . ?
C32A C31 H31A 111.5 . . ?
C30 C31 H31B 111.5 . . ?
C32A C31 H31B 111.5 . . ?
H31A C31 H31B 109.3 . . ?
O11 C32A C31 104.3(5) . . ?
O11 C32A H32A 110.9 . . ?
C31 C32A H32A 110.9 . . ?
O11 C32A H32B 110.9 . . ?
C31 C32A H32B 110.9 . . ?
H32A C32A H32B 108.9 . . ?
O11 C32B C31 99.7(9) . . ?
O11 C32B H32C 111.8 . . ?
C31 C32B H32C 111.8 . . ?
O11 C32B H32D 111.8 . . ?
C31 C32B H32D 111.8 . . ?
H32C C32B H32D 109.6 . . ?

loop_
_geom_bond_atom_site_label_1
_geom_bond_atom_site_label_2
_geom_bond_distance
_geom_bond_site_symmetry_2
_geom_bond_publ_flag
Mg1 O4 1.9995(13) . ?
Mg1 O7 2.0032(13) . ?
Mg1 O1 2.0288(14) . ?
Mg1 O5 2.0807(13) . ?
Mg1 O2 2.0937(13) . ?
Mg1 O8 2.1631(14) . ?
K1 O7 2.6794(13) 5_666 ?
K1 O11 2.6845(16) . ?
K1 O10A 2.7392(17) . ?
K1 O4 2.7633(14) . ?
K1 O4 2.7959(12) 5_666 ?
K1 O1 2.8015(13) . ?
K1 C9 3.2152(17) . ?
O1 C1 1.295(2) . ?
C1 C6 1.422(3) . ?
C1 C2 1.429(2) . ?
C2 C3 1.373(3) . ?
C2 H2 0.9500 . ?
C3 C4 1.395(3) . ?
C3 H3 0.9500 . ?
C4 C5 1.374(3) . ?
C4 H4 0.9500 . ?
C5 C6 1.417(2) . ?
C5 H5 0.9500 . ?
C6 C7 1.458(2) . ?
C7 O2 1.231(2) . ?
C7 O3 1.340(2) . ?
O3 C8 1.443(2) . ?
C8 H8A 0.9800 . ?
C8 H8B 0.9800 . ?
C8 H8C 0.9800 . ?
O4 C9 1.3014(19) . ?
O4 K1 2.7959(12) 5_666 ?
C9 C14 1.421(2) . ?
C9 C10 1.425(2) . ?
C10 C11 1.371(2) . ?
C10 H10 0.9500 . ?
C11 C12 1.400(3) . ?
C11 H11 0.9500 . ?
C12 C13 1.371(3) . ?
C12 H12 0.9500 . ?
C13 C14 1.417(2) . ?
C13 H13 0.9500 . ?
C14 C15 1.460(2) . ?
C15 O5 1.224(2) . ?
C15 O6 1.349(2) . ?
O6 C16 1.440(2) . ?
C16 H16A 0.9800 . ?
C16 H16B 0.9800 . ?
C16 H16C 0.9800 . ?
O7 C17 1.295(2) . ?
O7 K1 2.6794(13) 5_666 ?
C17 C18 1.425(2) . ?
C17 C22 1.427(2) . ?
C18 C19 1.368(3) . ?
C18 H18 0.9500 . ?
C19 C20 1.404(3) . ?
C19 H19 0.9500 . ?
C20 C21 1.369(3) . ?
C20 H20 0.9500 . ?
C21 C22 1.413(2) . ?
C21 H21 0.9500 . ?
C22 C23 1.460(2) . ?
C23 O8 1.228(2) . ?
C23 O9 1.353(2) . ?
O9 C24 1.438(2) . ?
C24 H24A 0.9800 . ?
C24 H24B 0.9800 . ?
C24 H24C 0.9800 . ?
O10A C25A 1.362(11) . ?
O10A C28B 1.373(13) . ?
O10A C28A 1.496(7) . ?
O10A C25B 1.585(18) . ?
C25A C26A 1.537(11) . ?
C25A H25A 0.9900 . ?
C25A H25B 0.9900 . ?
C26A C27A 1.528(7) . ?
C26A H26A 0.9900 . ?
C26A H26B 0.9900 . ?
C27A C28A 1.513(6) . ?
C27A H27A 0.9900 . ?
C27A H27B 0.9900 . ?
C28A H28A 0.9900 . ?
C28A H28B 0.9900 . ?
C25B C26B 1.481(19) . ?
C25B H25C 0.9900 . ?
C25B H25D 0.9900 . ?
C26B C27B 1.504(12) . ?
C26B H26C 0.9900 . ?
C26B H26D 0.9900 . ?
C27B C28B 1.479(17) . ?
C27B H27C 0.9900 . ?
C27B H27D 0.9900 . ?
C28B H28C 0.9900 . ?
C28B H28D 0.9900 . ?
O11 C32A 1.426(7) . ?
O11 C29 1.432(3) . ?
O11 C32B 1.457(12) . ?
C29 C30 1.497(3) . ?
C29 H29A 0.9900 . ?
C29 H29B 0.9900 . ?
C30 C31 1.465(4) . ?
C30 H30A 0.9900 . ?
C30 H30B 0.9900 . ?
C31 C32A 1.505(7) . ?
C31 C32B 1.570(14) . ?
C31 H31A 0.9900 . ?
C31 H31B 0.9900 . ?
C32A H32A 0.9900 . ?
C32A H32B 0.9900 . ?
C32B H32C 0.9900 . ?
C32B H32D 0.9900 . ?

loop_
_geom_torsion_atom_site_label_1
_geom_torsion_atom_site_label_2
_geom_torsion_atom_site_label_3
_geom_torsion_atom_site_label_4
_geom_torsion
_geom_torsion_site_symmetry_1
_geom_torsion_site_symmetry_2
_geom_torsion_site_symmetry_3
_geom_torsion_site_symmetry_4
_geom_torsion_publ_flag
Mg1 O1 C1 C6 -14.9(2) . . . . ?
K1 O1 C1 C6 -151.53(13) . . . . ?
Mg1 O1 C1 C2 164.21(12) . . . . ?
K1 O1 C1 C2 27.55(19) . . . . ?
O1 C1 C2 C3 -175.06(17) . . . . ?
C6 C1 C2 C3 4.1(3) . . . . ?
C1 C2 C3 C4 -0.7(3) . . . . ?
C2 C3 C4 C5 -2.0(3) . . . . ?
C3 C4 C5 C6 1.1(3) . . . . ?
C4 C5 C6 C1 2.5(3) . . . . ?
C4 C5 C6 C7 -175.38(16) . . . . ?
O1 C1 C6 C5 174.20(16) . . . . ?
C2 C1 C6 C5 -4.9(2) . . . . ?
O1 C1 C6 C7 -8.0(2) . . . . ?
C2 C1 C6 C7 172.92(15) . . . . ?
C5 C6 C7 O2 173.00(16) . . . . ?
C1 C6 C7 O2 -4.9(3) . . . . ?
C5 C6 C7 O3 -5.2(2) . . . . ?
C1 C6 C7 O3 176.95(14) . . . . ?
O3 C7 O2 Mg1 -145.40(12) . . . . ?
C6 C7 O2 Mg1 36.5(2) . . . . ?
O2 C7 O3 C8 0.7(2) . . . . ?
C6 C7 O3 C8 178.98(14) . . . . ?
Mg1 O4 C9 C14 8.2(2) . . . . ?
K1 O4 C9 C14 -107.57(15) . . . . ?
K1 O4 C9 C14 159.41(12) 5_666 . . . ?
Mg1 O4 C9 C10 -173.13(12) . . . . ?
K1 O4 C9 C10 71.11(15) . . . . ?
K1 O4 C9 C10 -21.9(2) 5_666 . . . ?
O4 C9 C10 C11 178.50(17) . . . . ?
C14 C9 C10 C11 -2.7(3) . . . . ?
O4 C9 C10 K1 -53.63(13) . . . . ?
C14 C9 C10 K1 125.16(15) . . . . ?
C9 C10 C11 C12 1.1(3) . . . . ?
C10 C11 C12 C13 1.0(3) . . . . ?
C11 C12 C13 C14 -1.4(3) . . . . ?
C12 C13 C14 C9 -0.4(3) . . . . ?
C12 C13 C14 C15 179.24(17) . . . . ?
O4 C9 C14 C13 -178.96(16) . . . . ?
C10 C9 C14 C13 2.3(2) . . . . ?
O4 C9 C14 C15 1.4(3) . . . . ?
C10 C9 C14 C15 -177.27(15) . . . . ?
C13 C14 C15 O5 176.07(17) . . . . ?
C9 C14 C15 O5 -4.3(3) . . . . ?
C13 C14 C15 O6 -3.8(2) . . . . ?
C9 C14 C15 O6 175.80(14) . . . . ?
O6 C15 O5 Mg1 177.66(11) . . . . ?
C14 C15 O5 Mg1 -2.2(3) . . . . ?
O5 C15 O6 C16 -2.2(2) . . . . ?
C14 C15 O6 C16 177.72(15) . . . . ?
Mg1 O7 C17 C18 -146.54(14) . . . . ?
K1 O7 C17 C18 80.69(17) 5_666 . . . ?
Mg1 O7 C17 C22 34.2(2) . . . . ?
K1 O7 C17 C22 -98.55(16) 5_666 . . . ?
O7 C17 C18 C19 178.96(18) . . . . ?
C22 C17 C18 C19 -1.7(3) . . . . ?
C17 C18 C19 C20 1.0(3) . . . . ?
C18 C19 C20 C21 0.7(3) . . . . ?
C19 C20 C21 C22 -1.6(3) . . . . ?
C20 C21 C22 C17 0.7(3) . . . . ?
C20 C21 C22 C23 -178.99(17) . . . . ?
O7 C17 C22 C21 -179.84(16) . . . . ?
C18 C17 C22 C21 0.9(2) . . . . ?
O7 C17 C22 C23 -0.1(3) . . . . ?
C18 C17 C22 C23 -179.38(16) . . . . ?
C21 C22 C23 O8 166.53(16) . . . . ?
C17 C22 C23 O8 -13.2(3) . . . . ?
C21 C22 C23 O9 -14.0(2) . . . . ?
C17 C22 C23 O9 166.25(14) . . . . ?
O9 C23 O8 Mg1 174.03(11) . . . . ?
C22 C23 O8 Mg1 -6.6(2) . . . . ?
O8 C23 O9 C24 -0.6(2) . . . . ?
C22 C23 O9 C24 179.95(14) . . . . ?
C28A O10A C25A C26A -18.7(8) . . . . ?
K1 O10A C25A C26A 120.9(6) . . . . ?
O10A C25A C26A C27A -7.0(9) . . . . ?
C25A C26A C27A C28A 28.8(6) . . . . ?
C25A O10A C28A C27A 37.3(7) . . . . ?
K1 O10A C28A C27A -109.0(4) . . . . ?
C26A C27A C28A O10A -39.7(5) . . . . ?
C28B O10A C25B C26B 25.5(14) . . . . ?
K1 O10A C25B C26B 155.1(7) . . . . ?
O10A C25B C26B C27B -39.6(12) . . . . ?
C25B C26B C27B C28B 40.1(12) . . . . ?
C25B O10A C28B C27B -0.5(14) . . . . ?
K1 O10A C28B C27B -131.7(8) . . . . ?
C26B C27B C28B O10A -24.3(12) . . . . ?
C32A O11 C29 C30 -4.4(6) . . . . ?
C32B O11 C29 C30 21.6(8) . . . . ?
K1 O11 C29 C30 177.64(16) . . . . ?
O11 C29 C30 C31 -20.8(3) . . . . ?
C29 C30 C31 C32A 36.2(6) . . . . ?
C29 C30 C31 C32B 14.1(7) . . . . ?
C29 O11 C32A C31 27.4(8) . . . . ?
K1 O11 C32A C31 -154.8(3) . . . . ?
C30 C31 C32A O11 -39.8(8) . . . . ?
C29 O11 C32B C31 -11.9(11) . . . . ?
K1 O11 C32B C31 -169.5(5) . . . . ?
C30 C31 C32B O11 -2.2(11) . . . . ?
